data_7703006
loop_
_publ_author_name
'Kim, Seulgi'
'Park, In-Hyeok'
'Choi, Han-Byeol'
'Ju, Huiyeong'
'Lee, Eunji'
'Herng, Tun Seng'
'Ding, Jun'
'Jung, Jong Hwa'
'Lee, Shim Sung'

_publ_section_title
;
 Formation of a four-bladed waterwheel-type chloro-bridged dicopper(ii)
 complex with dithiamacrocycle via double exo-coordination.
;
_journal_issue 5
_journal_name_full 'Dalton transactions (Cambridge, England : 2003)'
_journal_page_first 1365
_journal_page_last 1369
_journal_paper_doi 10.1039/c9dt04372a
_journal_volume 49
_journal_year 2020
_chemical_formula_sum 'C20 H24 Cu N2 O9 S2'
_chemical_formula_weight 564.07
_space_group_crystal_system monoclinic
_space_group_IT_number 15
_space_group_name_Hall '-C 2yc'
_space_group_name_H-M_alt 'C 1 2/c 1'
_atom_sites_solution_hydrogens geom
_audit_creation_method SHELXL-2014/7
_audit_update_record
;
2019-02-21 deposited with the CCDC.	2019-12-17 downloaded from the CCDC.
;
_cell_angle_alpha 90
_cell_angle_beta 90.6790(10)
_cell_angle_gamma 90
_cell_formula_units_Z 8
_cell_length_a 17.2239(2)
_cell_length_b 13.0421(2)
_cell_length_c 20.8189(3)
_cell_measurement_reflns_used 4122
_cell_measurement_temperature 173(2)
_cell_measurement_theta_max 24.82
_cell_measurement_theta_min 2.18
_cell_volume 4676.34(11)
_computing_cell_refinement 'Bruker SAINT'
_computing_data_collection 'Bruker APEX2'
_computing_data_reduction 'Bruker SAINT'
_computing_molecular_graphics 'Bruker SHELXTL'
_computing_publication_material 'Bruker SHELXTL'
_computing_structure_refinement 'SHELXL-2014/7 (Sheldrick, 2014)'
_computing_structure_solution 'SHELXL-2014/7 (Sheldrick, 2014)'
_diffrn_ambient_temperature 173(2)
_diffrn_measured_fraction_theta_full 0.986
_diffrn_measured_fraction_theta_max 0.985
_diffrn_measurement_device_type 'Bruker APEX-II CCD'
_diffrn_measurement_method '\f and \w scans'
_diffrn_radiation_type MoK\a
_diffrn_radiation_wavelength 0.71073
_diffrn_reflns_av_R_equivalents 0.0594
_diffrn_reflns_av_unetI/netI 0.0614
_diffrn_reflns_Laue_measured_fraction_full 0.986
_diffrn_reflns_Laue_measured_fraction_max 0.985
_diffrn_reflns_limit_h_max 21
_diffrn_reflns_limit_h_min -21
_diffrn_reflns_limit_k_max 16
_diffrn_reflns_limit_k_min -16
_diffrn_reflns_limit_l_max 25
_diffrn_reflns_limit_l_min -13
_diffrn_reflns_number 23008
_diffrn_reflns_point_group_measured_fraction_full 0.986
_diffrn_reflns_point_group_measured_fraction_max 0.985
_diffrn_reflns_theta_full 25.242
_diffrn_reflns_theta_max 25.996
_diffrn_reflns_theta_min 1.959
_exptl_absorpt_coefficient_mu 1.167
_exptl_absorpt_correction_T_max 0.8847
_exptl_absorpt_correction_T_min 0.7442
_exptl_absorpt_correction_type multi-scan
_exptl_absorpt_process_details SADABS
_exptl_crystal_colour 'dark green'
_exptl_crystal_density_diffrn 1.602
_exptl_crystal_description block
_exptl_crystal_F_000 2328
_exptl_crystal_size_max 0.100
_exptl_crystal_size_mid 0.080
_exptl_crystal_size_min 0.050
_refine_diff_density_max 0.566
_refine_diff_density_min -0.658
_refine_diff_density_rms 0.077
_refine_ls_extinction_method none
_refine_ls_goodness_of_fit_ref 1.034
_refine_ls_hydrogen_treatment constr
_refine_ls_matrix_type full
_refine_ls_number_parameters 329
_refine_ls_number_reflns 4532
_refine_ls_number_restraints 0
_refine_ls_restrained_S_all 1.034
_refine_ls_R_factor_all 0.0737
_refine_ls_R_factor_gt 0.0423
_refine_ls_shift/su_max 0.000
_refine_ls_shift/su_mean 0.000
_refine_ls_structure_factor_coef Fsqd
_refine_ls_weighting_details 'w=1/[\s^2^(Fo^2^)+(0.0356P)^2^+2.1828P] where P=(Fo^2^+2Fc^2^)/3'
_refine_ls_weighting_scheme calc
_refine_ls_wR_factor_gt 0.0816
_refine_ls_wR_factor_ref 0.0915
_reflns_Friedel_coverage 0.000
_reflns_number_gt 3159
_reflns_number_total 4532
_reflns_threshold_expression 'I > 2\s(I)'
_cod_data_source_file c9dt04372a2.cif
_cod_data_source_block 1
_cod_depositor_comments 'Adding full bibliography for 7703003--7703006.cif.'
_cod_original_sg_symbol_H-M 'C 2/c'
_cod_database_code 7703006
_shelx_shelxl_version_number 2014/7
_shelx_space_group_comment
; 
The symmetry employed for this shelxl refinement is uniquely defined 
by the following loop, which should always be used as a source of 
symmetry information in preference to the above space-group names. 
They are only intended as comments. 
;
_shelx_estimated_absorpt_t_min 0.892
_shelx_estimated_absorpt_t_max 0.944

loop_
_space_group_symop_operation_xyz
'x, y, z'
'-x, y, -z+1/2'
'x+1/2, y+1/2, z'
'-x+1/2, y+1/2, -z+1/2'
'-x, -y, -z'
'x, -y, z-1/2'
'-x+1/2, -y+1/2, -z'
'x+1/2, -y+1/2, z-1/2'

loop_
_atom_site_label
_atom_site_type_symbol
_atom_site_fract_x
_atom_site_fract_y
_atom_site_fract_z
_atom_site_U_iso_or_equiv
_atom_site_adp_type
_atom_site_occupancy
_atom_site_site_symmetry_order
_atom_site_calc_flag
_atom_site_refinement_flags_posn
_atom_site_refinement_flags_adp
_atom_site_refinement_flags_occupancy
_atom_site_disorder_assembly
_atom_site_disorder_group
Cu1 Cu 0.0000 0.5000 0.0000 0.02348(15) Uani 1 2 d S . P A .
Cu2 Cu -0.2500 0.7500 0.0000 0.02342(15) Uani 1 2 d S . P . .
S1 S 0.08192(5) 0.61315(6) -0.05351(5) 0.0374(2) Uani 1 1 d . . . . .
S2 S 0.09126(5) 0.50005(7) 0.08484(4) 0.0334(2) Uani 1 1 d . . . . .
O1 O 0.09292(15) 0.89677(16) -0.00099(11) 0.0449(7) Uani 1 1 d . . . . .
O2 O 0.11350(13) 0.90221(16) 0.13499(11) 0.0346(6) Uani 1 1 d . . . . .
O3 O 0.09716(13) 0.71511(16) 0.20962(11) 0.0349(6) Uani 1 1 d . . . . .
O4 O -0.05589(12) 0.63769(16) 0.06112(11) 0.0342(6) Uani 1 1 d . . . . .
O5 O -0.17475(12) 0.64519(15) 0.02683(11) 0.0303(5) Uani 1 1 d . . . . .
O6 O -0.11737(13) 0.78160(16) 0.06466(12) 0.0379(6) Uani 1 1 d . . . . .
O7 O -0.32430(12) 0.70002(16) 0.06278(11) 0.0323(5) Uani 1 1 d . . . . .
O8 O -0.36762(14) 0.73191(17) 0.15756(11) 0.0406(6) Uani 1 1 d . . . . .
O9 O -0.27129(13) 0.82085(17) 0.11996(12) 0.0388(6) Uani 1 1 d . . . . .
N1 N -0.11486(14) 0.6901(2) 0.05151(13) 0.0267(6) Uani 1 1 d . . . . .
N2 N -0.32080(15) 0.7530(2) 0.11548(14) 0.0279(6) Uani 1 1 d . . . . .
C1 C 0.0749(2) 0.9789(2) 0.09791(17) 0.0356(8) Uani 1 1 d . . . . .
H1A H 0.0778 1.0455 0.1206 0.043 Uiso 1 1 calc R U . . .
H1B H 0.0195 0.9605 0.0923 0.043 Uiso 1 1 calc R U . . .
C2 C 0.1120(2) 0.9882(2) 0.03390(17) 0.0370(9) Uani 1 1 d . . . . .
H2A H 0.0920 1.0493 0.0109 0.044 Uiso 1 1 calc R U . . .
H2B H 0.1690 0.9949 0.0389 0.044 Uiso 1 1 calc R U . . .
C3 C 0.11179(19) 0.8933(2) -0.06426(15) 0.0308(8) Uani 1 1 d . . . . .
C4 C 0.1579(2) 0.9652(2) -0.09548(18) 0.0397(9) Uani 1 1 d . . . . .
H4 H 0.1783 1.0222 -0.0724 0.048 Uiso 1 1 calc R U . . .
C5 C 0.1738(2) 0.9538(3) -0.15942(18) 0.0439(10) Uani 1 1 d . . . . .
H5 H 0.2066 1.0020 -0.1799 0.053 Uiso 1 1 calc R U . . .
C6 C 0.1431(2) 0.8736(2) -0.19462(17) 0.0436(10) Uani 1 1 d . . . . .
H6 H 0.1539 0.8665 -0.2390 0.052 Uiso 1 1 calc R U . . .
C7 C 0.0960(2) 0.8035(2) -0.16368(17) 0.0383(9) Uani 1 1 d . . . . .
H7 H 0.0740 0.7486 -0.1877 0.046 Uiso 1 1 calc R U . . .
C8 C 0.07999(18) 0.8110(2) -0.09901(16) 0.0295(8) Uani 1 1 d . . . . .
C9 C 0.03019(18) 0.7331(2) -0.06608(16) 0.0296(8) Uani 1 1 d . . . . .
H9A H -0.0170 0.7202 -0.0925 0.036 Uiso 1 1 calc R U . . .
H9B H 0.0136 0.7606 -0.0241 0.036 Uiso 1 1 calc R U . . .
C10 C 0.1598(3) 0.6357(4) -0.0010(3) 0.0316(17) Uani 0.698(11) 1 d . . P A 1
H10A H 0.2001 0.5827 -0.0074 0.038 Uiso 0.698(11) 1 calc R U P A 1
H10B H 0.1830 0.7033 -0.0106 0.038 Uiso 0.698(11) 1 calc R U P A 1
C11 C 0.1339(4) 0.6337(6) 0.0677(3) 0.0294(16) Uani 0.698(11) 1 d . . P A 1
H11A H 0.0941 0.6872 0.0747 0.035 Uiso 0.698(11) 1 calc R U P A 1
H11B H 0.1785 0.6474 0.0968 0.035 Uiso 0.698(11) 1 calc R U P A 1
C10X C 0.1257(7) 0.6698(9) 0.0315(7) 0.024(4) Uani 0.302(11) 1 d . . P A 2
H10C H 0.1671 0.7207 0.0233 0.029 Uiso 0.302(11) 1 calc R U P A 2
H10D H 0.0842 0.7033 0.0565 0.029 Uiso 0.302(11) 1 calc R U P A 2
C11X C 0.1584(7) 0.5774(11) 0.0679(6) 0.023(3) Uani 0.302(11) 1 d . . P A 2
H11C H 0.1844 0.6009 0.1080 0.027 Uiso 0.302(11) 1 calc R U P A 2
H11D H 0.1975 0.5424 0.0412 0.027 Uiso 0.302(11) 1 calc R U P A 2
C12 C 0.04354(17) 0.5319(2) 0.15976(15) 0.0272(7) Uani 1 1 d . . . . .
H12A H 0.0177 0.5993 0.1553 0.033 Uiso 1 1 calc R U . . .
H12B H 0.0031 0.4800 0.1686 0.033 Uiso 1 1 calc R U . . .
C13 C 0.10006(17) 0.5357(2) 0.21525(15) 0.0254(7) Uani 1 1 d . . . . .
C14 C 0.12783(18) 0.4464(3) 0.24336(15) 0.0301(8) Uani 1 1 d . . . . .
H14 H 0.1110 0.3820 0.2270 0.036 Uiso 1 1 calc R U . . .
C15 C 0.17919(19) 0.4488(3) 0.29435(16) 0.0347(8) Uani 1 1 d . . . . .
H15 H 0.1982 0.3868 0.3126 0.042 Uiso 1 1 calc R U . . .
C16 C 0.20299(19) 0.5425(3) 0.31889(17) 0.0402(9) Uani 1 1 d . . . . .
H16 H 0.2379 0.5447 0.3545 0.048 Uiso 1 1 calc R U . . .
C17 C 0.17632(18) 0.6329(3) 0.29196(16) 0.0332(8) Uani 1 1 d . . . . .
H17 H 0.1929 0.6970 0.3090 0.040 Uiso 1 1 calc R U . . .
C18 C 0.12533(17) 0.6298(2) 0.24005(15) 0.0259(7) Uani 1 1 d . . . . .
C19 C 0.1203(2) 0.8131(2) 0.23450(16) 0.0379(9) Uani 1 1 d . . . . .
H19A H 0.1773 0.8212 0.2313 0.045 Uiso 1 1 calc R U . . .
H19B H 0.1060 0.8188 0.2803 0.045 Uiso 1 1 calc R U . . .
C20 C 0.0802(2) 0.8936(2) 0.19626(17) 0.0422(9) Uani 1 1 d . . . . .
H20A H 0.0245 0.8762 0.1916 0.051 Uiso 1 1 calc R U . . .
H20B H 0.0843 0.9601 0.2189 0.051 Uiso 1 1 calc R U . . .

loop_
_atom_site_aniso_label
_atom_site_aniso_U_11
_atom_site_aniso_U_22
_atom_site_aniso_U_33
_atom_site_aniso_U_23
_atom_site_aniso_U_13
_atom_site_aniso_U_12
Cu1 0.0302(3) 0.0205(3) 0.0196(3) 0.0012(2) -0.0043(2) -0.0023(2)
Cu2 0.0234(3) 0.0212(3) 0.0256(3) -0.0014(2) -0.0015(2) 0.0020(2)
S1 0.0331(5) 0.0309(5) 0.0482(6) 0.0166(4) -0.0029(4) -0.0011(4)
S2 0.0301(5) 0.0508(5) 0.0194(5) -0.0011(4) -0.0029(4) 0.0086(4)
O1 0.0845(19) 0.0264(12) 0.0241(13) -0.0051(11) 0.0103(13) -0.0208(12)
O2 0.0480(14) 0.0298(12) 0.0261(13) 0.0005(11) 0.0035(12) 0.0000(11)
O3 0.0442(14) 0.0260(12) 0.0341(14) -0.0022(11) -0.0130(12) -0.0032(10)
O4 0.0293(12) 0.0369(13) 0.0363(15) -0.0057(11) -0.0056(11) 0.0144(10)
O5 0.0263(12) 0.0262(12) 0.0383(14) 0.0015(10) -0.0078(11) 0.0028(9)
O6 0.0429(14) 0.0238(12) 0.0469(17) -0.0084(11) -0.0064(12) 0.0084(10)
O7 0.0382(13) 0.0307(12) 0.0280(14) -0.0041(11) 0.0052(11) -0.0042(10)
O8 0.0473(15) 0.0450(15) 0.0297(14) 0.0026(12) 0.0109(12) -0.0010(12)
O9 0.0369(14) 0.0339(13) 0.0453(17) -0.0045(12) -0.0058(12) -0.0054(11)
N1 0.0251(15) 0.0318(16) 0.0233(15) 0.0023(13) 0.0021(12) 0.0086(13)
N2 0.0298(15) 0.0254(14) 0.0285(16) 0.0049(13) -0.0053(14) 0.0091(13)
C1 0.049(2) 0.0237(18) 0.034(2) -0.0042(16) 0.0037(18) 0.0000(15)
C2 0.060(2) 0.0179(16) 0.033(2) -0.0038(15) 0.0014(18) -0.0094(16)
C3 0.053(2) 0.0201(16) 0.0194(18) 0.0024(14) 0.0022(17) -0.0031(15)
C4 0.059(2) 0.0247(18) 0.035(2) 0.0000(16) 0.0047(19) -0.0090(17)
C5 0.059(2) 0.033(2) 0.040(2) 0.0079(19) 0.012(2) -0.0052(18)
C6 0.073(3) 0.034(2) 0.025(2) 0.0003(17) 0.0099(19) -0.0018(19)
C7 0.059(2) 0.0256(18) 0.030(2) -0.0035(16) -0.0025(19) 0.0004(17)
C8 0.0390(19) 0.0215(17) 0.0281(19) 0.0021(15) 0.0001(16) 0.0030(14)
C9 0.0356(18) 0.0229(17) 0.0304(19) 0.0004(15) 0.0001(16) -0.0019(14)
C10 0.024(3) 0.040(3) 0.031(3) 0.004(3) 0.003(3) 0.001(2)
C11 0.031(3) 0.035(4) 0.023(3) 0.003(3) -0.009(3) -0.014(3)
C10X 0.021(7) 0.030(7) 0.022(8) 0.007(6) 0.000(7) -0.004(5)
C11X 0.029(7) 0.018(7) 0.020(6) 0.009(6) -0.004(5) 0.000(5)
C12 0.0271(17) 0.0319(18) 0.0225(18) -0.0041(15) 0.0021(15) -0.0050(14)
C13 0.0250(17) 0.0309(17) 0.0203(18) 0.0011(14) 0.0027(15) -0.0004(14)
C14 0.0365(19) 0.0338(19) 0.0202(18) -0.0018(15) 0.0068(16) -0.0027(15)
C15 0.044(2) 0.0344(19) 0.026(2) 0.0063(17) 0.0014(17) 0.0073(17)
C16 0.035(2) 0.059(2) 0.026(2) 0.0044(19) -0.0085(17) 0.0014(18)
C17 0.0360(19) 0.037(2) 0.027(2) -0.0030(16) -0.0055(17) -0.0045(16)
C18 0.0290(17) 0.0293(18) 0.0192(17) 0.0003(15) -0.0009(15) 0.0001(14)
C19 0.059(2) 0.0289(19) 0.026(2) -0.0061(16) -0.0033(18) -0.0036(17)
C20 0.069(3) 0.0295(19) 0.028(2) -0.0046(16) 0.005(2) 0.0030(18)

loop_
_atom_type_symbol
_atom_type_description
_atom_type_scat_dispersion_real
_atom_type_scat_dispersion_imag
_atom_type_scat_source
C C 0.0033 0.0016 'International Tables Vol C Tables 4.2.6.8 and 6.1.1.4'
H H 0.0000 0.0000 'International Tables Vol C Tables 4.2.6.8 and 6.1.1.4'
N N 0.0061 0.0033 'International Tables Vol C Tables 4.2.6.8 and 6.1.1.4'
O O 0.0106 0.0060 'International Tables Vol C Tables 4.2.6.8 and 6.1.1.4'
S S 0.1246 0.1234 'International Tables Vol C Tables 4.2.6.8 and 6.1.1.4'
Cu Cu 0.3201 1.2651 'International Tables Vol C Tables 4.2.6.8 and 6.1.1.4'

loop_
_geom_angle_atom_site_label_1
_geom_angle_atom_site_label_2
_geom_angle_atom_site_label_3
_geom_angle
_geom_angle_site_symmetry_1
_geom_angle_site_symmetry_3
S1 Cu1 S1 180.0 . 5_565
S1 Cu1 S2 87.47(3) . .
S1 Cu1 S2 92.53(3) 5_565 .
S1 Cu1 S2 92.53(3) . 5_565
S1 Cu1 S2 87.47(3) 5_565 5_565
S2 Cu1 S2 180.0 . 5_565
S1 Cu1 O4 91.63(6) . .
S1 Cu1 O4 88.37(6) 5_565 .
S2 Cu1 O4 82.57(5) . .
S2 Cu1 O4 97.43(5) 5_565 .
S1 Cu1 O4 88.37(6) . 5_565
S1 Cu1 O4 91.63(6) 5_565 5_565
S2 Cu1 O4 97.43(5) . 5_565
S2 Cu1 O4 82.57(5) 5_565 5_565
O4 Cu1 O4 180.00(9) . 5_565
O7 Cu2 O7 180.0 7_465 .
O7 Cu2 O5 89.26(9) 7_465 .
O7 Cu2 O5 90.74(9) . .
O7 Cu2 O5 90.74(9) 7_465 7_465
O7 Cu2 O5 89.26(9) . 7_465
O5 Cu2 O5 180.0 . 7_465
C10 S1 C9 108.5(2) . .
C9 S1 C10X 89.3(4) . .
C10 S1 Cu1 105.78(18) . .
C9 S1 Cu1 108.35(11) . .
C10X S1 Cu1 92.0(4) . .
C11X S2 C12 112.6(5) . .
C12 S2 C11 97.5(2) . .
C11X S2 Cu1 108.5(5) . .
C12 S2 Cu1 109.84(10) . .
C11 S2 Cu1 96.5(2) . .
C3 O1 C2 117.6(2) . .
C20 O2 C1 110.8(2) . .
C18 O3 C19 117.5(2) . .
N1 O4 Cu1 131.17(18) . .
N1 O5 Cu2 108.68(17) . .
N2 O7 Cu2 111.35(18) . .
O6 N1 O4 122.2(3) . .
O6 N1 O5 120.1(2) . .
O4 N1 O5 117.7(2) . .
O8 N2 O9 124.5(3) . .
O8 N2 O7 117.4(3) . .
O9 N2 O7 118.2(3) . .
O2 C1 C2 109.9(3) . .
O1 C2 C1 106.7(3) . .
O1 C3 C4 124.9(3) . .
O1 C3 C8 115.4(3) . .
C4 C3 C8 119.7(3) . .
C5 C4 C3 120.1(3) . .
C4 C5 C6 121.2(3) . .
C5 C6 C7 118.4(3) . .
C8 C7 C6 122.1(3) . .
C7 C8 C3 118.4(3) . .
C7 C8 C9 121.3(3) . .
C3 C8 C9 120.3(3) . .
C8 C9 S1 111.5(2) . .
C11 C10 S1 111.0(4) . .
C10 C11 S2 108.1(4) . .
C11X C10X S1 105.9(9) . .
C10X C11X S2 110.4(10) . .
C13 C12 S2 111.8(2) . .
C14 C13 C18 118.5(3) . .
C14 C13 C12 121.0(3) . .
C18 C13 C12 120.6(3) . .
C15 C14 C13 121.5(3) . .
C14 C15 C16 119.4(3) . .
C17 C16 C15 120.5(3) . .
C16 C17 C18 119.7(3) . .
O3 C18 C17 123.8(3) . .
O3 C18 C13 115.9(3) . .
C17 C18 C13 120.4(3) . .
O3 C19 C20 108.1(3) . .
O2 C20 C19 110.5(3) . .

loop_
_geom_bond_atom_site_label_1
_geom_bond_atom_site_label_2
_geom_bond_distance
_geom_bond_site_symmetry_2
Cu1 S1 2.3338(8) .
Cu1 S1 2.3339(8) 5_565
Cu1 S2 2.3505(8) .
Cu1 S2 2.3505(8) 5_565
Cu1 O4 2.408(2) .
Cu1 O4 2.408(2) 5_565
Cu2 O7 1.952(2) 7_465
Cu2 O7 1.952(2) .
Cu2 O5 1.9605(19) .
Cu2 O5 1.9605(19) 7_465
S1 C10 1.745(5) .
S1 C9 1.818(3) .
S1 C10X 2.053(13) .
S2 C11X 1.578(11) .
S2 C12 1.820(3) .
S2 C11 1.927(6) .
O1 C3 1.361(4) .
O1 C2 1.432(4) .
O2 C20 1.409(4) .
O2 C1 1.423(4) .
O3 C18 1.367(3) .
O3 C19 1.433(4) .
O4 N1 1.239(3) .
O5 N1 1.288(3) .
O6 N1 1.225(3) .
O7 N2 1.297(3) .
O8 N2 1.229(3) .
O9 N2 1.232(3) .
C1 C2 1.489(5) .
C3 C4 1.394(4) .
C3 C8 1.402(4) .
C4 C5 1.371(5) .
C5 C6 1.379(5) .
C6 C7 1.385(5) .
C7 C8 1.381(5) .
C8 C9 1.501(4) .
C10 C11 1.503(9) .
C10X C11X 1.528(19) .
C12 C13 1.503(4) .
C13 C14 1.386(4) .
C13 C18 1.399(4) .
C14 C15 1.374(4) .
C15 C16 1.385(5) .
C16 C17 1.382(4) .
C17 C18 1.385(4) .
C19 C20 1.484(4) .
